data_4038378
loop_
_publ_author_name
'Schoemaker, Robin'
'Schwedtmann, Kai'
'Hennersdorf, Felix'
'Bauz\'a, Antonio'
'Frontera, Antonio'
'Weigand, Jan J.'

_publ_section_title
;
 Toward N,P-Doped \p-Extended PAHs: A One-Pot Synthesis to Diannulated
 1,4,2-Diazaphospholium Triflate Salts.
;
_journal_name_full 'The Journal of organic chemistry'
_journal_paper_doi 10.1021/acs.joc.0c00577
_journal_year 2020
_chemical_formula_moiety 'C40 H30 N6 P, C F3 O3 S'
_chemical_formula_sum 'C41 H30 F3 N6 O3 P S'
_chemical_formula_weight 774.74
_space_group_crystal_system orthorhombic
_space_group_IT_number 61
_space_group_name_Hall '-P 2ac 2ab'
_space_group_name_H-M_alt 'P b c a'
_atom_sites_solution_hydrogens difmap
_audit_creation_date 2016-09-12
_audit_creation_method
;
Olex2 1.2
(compiled 2015.09.30 svn.r3233 for OlexSys, GUI svn.r5103)
;
_cell_angle_alpha 90
_cell_angle_beta 90
_cell_angle_gamma 90
_cell_formula_units_Z 8
_cell_length_a 8.79642(10)
_cell_length_b 19.3254(2)
_cell_length_c 42.2670(6)
_cell_measurement_reflns_used 16182
_cell_measurement_temperature 99.99(18)
_cell_measurement_theta_max 76.5450
_cell_measurement_theta_min 4.1720
_cell_volume 7185.15(15)
_computing_cell_refinement 'CrysAlisPro 1.171.38.43 (Rigaku OD, 2015)'
_computing_data_collection 'CrysAlisPro 1.171.38.43 (Rigaku OD, 2015)'
_computing_data_reduction 'CrysAlisPro 1.171.38.43 (Rigaku OD, 2015)'
_computing_molecular_graphics 'Olex2 (Dolomanov et al., 2009)'
_computing_publication_material 'Olex2 (Dolomanov et al., 2009)'
_computing_structure_refinement 'ShelXL (Sheldrick, 2015)'
_computing_structure_solution 'ShelXT (Sheldrick, 2015)'
_diffrn_ambient_environment N~2~
_diffrn_ambient_temperature 99.99(18)
_diffrn_detector 'CCD plate'
_diffrn_detector_area_resol_mean 5.2850
_diffrn_detector_type AtlasS2
_diffrn_measured_fraction_theta_full 1.000
_diffrn_measured_fraction_theta_max 0.990
_diffrn_measurement_details
;
List of Runs (angles in degrees, time in seconds):

  # Type    Start    End  Width  t~exp~   \w     \q     \k     \f   Frames
--------------------------------------------------------------------------
  1  \w   -108.00 -60.00   0.50    5.00    --  -38.50 -61.00 -94.00   96
  2  \w     21.00  70.00   0.50    5.00    --   42.75  68.00-174.00   98
  3  \w     32.00  71.00   0.50   20.00    --  111.00 -98.00 171.00   78
  4  \w     48.00 138.00   0.50   20.00    --  111.00 -61.00 -94.00  180
  5  \w     54.00  95.00   0.50   20.00    --  111.00 -68.00  51.00   82
  6  \w    -87.00 -10.00   0.50    5.00    --  -38.50 125.00-150.00  154
  7  \w     69.00 107.00   0.50    5.00    --   42.75  38.00  30.00   76
  8  \w     84.00 111.00   0.50   20.00    --  111.00  61.00  60.00   54
  9  \w     71.00  99.00   0.50   20.00    --  111.00 -94.00-150.00   56
 10  \w    108.00 172.00   0.50   20.00    --  111.00 125.00 -60.00  128
 11  \w    144.00 175.00   0.50   20.00    --  111.00  61.00  60.00   62
 12  \w     59.00  89.00   0.50   20.00    --  111.00 -94.00 -90.00   60
 13  \w     40.00  94.00   0.50   20.00    --  111.00 -94.00  60.00  108
 14  \w    122.00 176.00   0.50   20.00    --  111.00 125.00   0.00  108
;
_diffrn_measurement_device 'four-circle diffractometer'
_diffrn_measurement_device_type 'SuperNova, Dual, Cu at zero, AtlasS2'
_diffrn_measurement_method '\w scans'
_diffrn_orient_matrix_type 'CrysAlisPro convention (1999,Acta A55,543-557)'
_diffrn_orient_matrix_UB_11 0.0637149000
_diffrn_orient_matrix_UB_12 -0.0518503000
_diffrn_orient_matrix_UB_13 -0.0242887000
_diffrn_orient_matrix_UB_21 -0.1189469000
_diffrn_orient_matrix_UB_22 0.0242783000
_diffrn_orient_matrix_UB_23 -0.0243410000
_diffrn_orient_matrix_UB_31 0.1117022000
_diffrn_orient_matrix_UB_32 0.0554335000
_diffrn_orient_matrix_UB_33 -0.0120965000
_diffrn_radiation_monochromator mirror
_diffrn_radiation_probe x-ray
_diffrn_radiation_type CuK\a
_diffrn_radiation_wavelength 1.54184
_diffrn_reflns_av_R_equivalents 0.0366
_diffrn_reflns_av_unetI/netI 0.0289
_diffrn_reflns_Laue_measured_fraction_full 1.000
_diffrn_reflns_Laue_measured_fraction_max 0.990
_diffrn_reflns_limit_h_max 11
_diffrn_reflns_limit_h_min -7
_diffrn_reflns_limit_k_max 24
_diffrn_reflns_limit_k_min -17
_diffrn_reflns_limit_l_max 52
_diffrn_reflns_limit_l_min -52
_diffrn_reflns_number 27926
_diffrn_reflns_point_group_measured_fraction_full 1.000
_diffrn_reflns_point_group_measured_fraction_max 0.990
_diffrn_reflns_theta_full 67.684
_diffrn_reflns_theta_max 76.584
_diffrn_reflns_theta_min 4.184
_diffrn_source 'micro-focus sealed X-ray tube'
_diffrn_source_type 'SuperNova (Cu) X-ray Source'
_exptl_absorpt_coefficient_mu 1.781
_exptl_absorpt_correction_T_max 0.941
_exptl_absorpt_correction_T_min 0.528
_exptl_absorpt_correction_type gaussian
_exptl_absorpt_process_details
;
CrysAlisPro 1.171.38.43 (Rigaku Oxford Diffraction, 2015)
Numerical absorption correction based on gaussian integration over
			a multifaceted crystal model
Empirical absorption correction using spherical harmonics,
 implemented in SCALE3 ABSPACK scaling algorithm.
;
_exptl_crystal_colour 'clear colourless'
_exptl_crystal_colour_lustre clear
_exptl_crystal_colour_primary colourless
_exptl_crystal_density_diffrn 1.432
_exptl_crystal_description needle
_exptl_crystal_F_000 3200
_exptl_crystal_size_max 0.549
_exptl_crystal_size_mid 0.065
_exptl_crystal_size_min 0.036
_refine_diff_density_max 0.376
_refine_diff_density_min -0.500
_refine_diff_density_rms 0.059
_refine_ls_extinction_method none
_refine_ls_goodness_of_fit_ref 1.110
_refine_ls_hydrogen_treatment refall
_refine_ls_matrix_type full
_refine_ls_number_parameters 616
_refine_ls_number_reflns 7476
_refine_ls_number_restraints 0
_refine_ls_restrained_S_all 1.110
_refine_ls_R_factor_all 0.0485
_refine_ls_R_factor_gt 0.0451
_refine_ls_shift/su_max 0.001
_refine_ls_shift/su_mean 0.000
_refine_ls_structure_factor_coef Fsqd
_refine_ls_weighting_details 'w=1/[\s^2^(Fo^2^)+(0.0370P)^2^+9.9231P] where P=(Fo^2^+2Fc^2^)/3'
_refine_ls_weighting_scheme calc
_refine_ls_wR_factor_gt 0.1107
_refine_ls_wR_factor_ref 0.1131
_reflns_Friedel_coverage 0.000
_reflns_number_gt 6892
_reflns_number_total 7476
_reflns_threshold_expression 'I > 2\s(I)'
_cod_data_source_file jo0c00577_si_014.cif
_cod_data_source_block jjw0516
_cod_original_cell_volume 7185.17(15)
_cod_database_code 4038378
_chemical_oxdiff_formula 'C328 H240 F24 N48 O24 P8 S8 '
_chemical_oxdiff_usercomment RS129
_shelx_space_group_comment
;
The symmetry employed for this shelxl refinement is uniquely defined
by the following loop, which should always be used as a source of
symmetry information in preference to the above space-group names.
They are only intended as comments.
;
_reflns_odcompleteness_completeness 99.96
_reflns_odcompleteness_iscentric 1
_reflns_odcompleteness_theta 66.97
_olex2_refinement_description
;
;
_shelx_shelxl_version_number 2014/7
_olex2_submission_special_instructions 'No special instructions were received'
_oxdiff_exptl_absorpt_empirical_details
;
Empirical correction (ABSPACK) includes:
- Absorption correction using spherical harmonics
- Frame scaling
;
_oxdiff_exptl_absorpt_empirical_full_max 2.649
_oxdiff_exptl_absorpt_empirical_full_min 0.463

loop_
_space_group_symop_operation_xyz
'x, y, z'
'-x+1/2, -y, z+1/2'
'-x, y+1/2, -z+1/2'
'x+1/2, -y+1/2, -z'
'-x, -y, -z'
'x-1/2, y, -z-1/2'
'x, -y-1/2, z-1/2'
'-x-1/2, y-1/2, z'

loop_
_atom_site_label
_atom_site_type_symbol
_atom_site_fract_x
_atom_site_fract_y
_atom_site_fract_z
_atom_site_U_iso_or_equiv
_atom_site_adp_type
_atom_site_occupancy
_atom_site_site_symmetry_order
_atom_site_calc_flag
_atom_site_refinement_flags_posn
_atom_site_refinement_flags_adp
_atom_site_refinement_flags_occupancy
_atom_site_disorder_assembly
_atom_site_disorder_group
P1 P 0.59931(5) 0.58983(2) 0.37847(2) 0.01352(11) Uani 1 1 d . . . . .
N1 N 0.57616(18) 0.50703(8) 0.43339(4) 0.0144(3) Uani 1 1 d . . . . .
N2 N 0.41120(19) 0.59425(9) 0.41921(4) 0.0172(3) Uani 1 1 d . . . . .
N3 N 0.45647(18) 0.53958(8) 0.36111(4) 0.0147(3) Uani 1 1 d . . . . .
N4 N 0.41335(18) 0.47777(8) 0.37469(4) 0.0147(3) Uani 1 1 d . . . . .
N5 N 0.74193(19) 0.57426(8) 0.34950(4) 0.0152(3) Uani 1 1 d . . . . .
N6 N 0.74420(19) 0.51679(9) 0.33031(4) 0.0165(3) Uani 1 1 d . . . . .
C1 C 0.6636(2) 0.52344(10) 0.40758(4) 0.0145(4) Uani 1 1 d . . . . .
C2 C 0.8060(2) 0.49331(10) 0.40517(5) 0.0165(4) Uani 1 1 d . . . . .
H2 H 0.871(3) 0.5031(12) 0.3875(6) 0.015(6) Uiso 1 1 d . . . . .
C3 C 0.8588(2) 0.44747(11) 0.42799(5) 0.0189(4) Uani 1 1 d . . . . .
H3 H 0.959(3) 0.4288(13) 0.4258(6) 0.024(6) Uiso 1 1 d . . . . .
C4 C 0.7671(2) 0.43190(11) 0.45364(5) 0.0205(4) Uani 1 1 d . . . . .
H4 H 0.796(3) 0.3996(14) 0.4698(6) 0.025(7) Uiso 1 1 d . . . . .
C5 C 0.6264(2) 0.46259(10) 0.45589(5) 0.0179(4) Uani 1 1 d . . . . .
H5 H 0.560(3) 0.4538(12) 0.4724(6) 0.015(6) Uiso 1 1 d . . . . .
C6 C 0.4279(2) 0.53915(10) 0.43732(4) 0.0154(4) Uani 1 1 d . . . . .
C7 C 0.3172(2) 0.51354(11) 0.45731(5) 0.0198(4) Uani 1 1 d . . . . .
H7 H 0.333(3) 0.4725(14) 0.4697(6) 0.025(7) Uiso 1 1 d . . . . .
C8 C 0.1821(2) 0.55032(12) 0.45881(5) 0.0232(4) Uani 1 1 d . . . . .
H8 H 0.104(3) 0.5362(15) 0.4714(7) 0.034(8) Uiso 1 1 d . . . . .
C9 C 0.1626(2) 0.60950(12) 0.44062(5) 0.0231(4) Uani 1 1 d . . . . .
H9 H 0.069(3) 0.6356(14) 0.4416(6) 0.028(7) Uiso 1 1 d . . . . .
C10 C 0.2797(2) 0.62915(11) 0.42071(5) 0.0217(4) Uani 1 1 d . . . . .
H10 H 0.269(3) 0.6680(15) 0.4064(6) 0.030(7) Uiso 1 1 d . . . . .
C11 C 0.3414(2) 0.56626(10) 0.34282(5) 0.0175(4) Uani 1 1 d . . . . .
C12 C 0.2232(2) 0.52017(11) 0.34408(5) 0.0202(4) Uani 1 1 d . . . . .
H12 H 0.129(3) 0.5230(13) 0.3323(6) 0.024(6) Uiso 1 1 d . . . . .
C13 C 0.2736(2) 0.46633(10) 0.36424(5) 0.0164(4) Uani 1 1 d . . . . .
C14 C 0.3594(2) 0.63192(11) 0.32544(5) 0.0199(4) Uani 1 1 d . . . . .
C15 C 0.2533(3) 0.68459(12) 0.32953(6) 0.0291(5) Uani 1 1 d . . . . .
H15 H 0.166(3) 0.6775(13) 0.3433(6) 0.023(6) Uiso 1 1 d . . . . .
C16 C 0.2693(3) 0.74633(14) 0.31298(7) 0.0377(6) Uani 1 1 d . . . . .
H16 H 0.191(4) 0.7834(17) 0.3173(8) 0.050(9) Uiso 1 1 d . . . . .
C17 C 0.3887(3) 0.75540(14) 0.29204(7) 0.0361(6) Uani 1 1 d . . . . .
H17 H 0.403(4) 0.7995(18) 0.2799(8) 0.051(9) Uiso 1 1 d . . . . .
C18 C 0.4944(3) 0.70283(13) 0.28775(6) 0.0280(5) Uani 1 1 d . . . . .
H18 H 0.581(3) 0.7073(15) 0.2733(7) 0.034(7) Uiso 1 1 d . . . . .
C19 C 0.4809(2) 0.64131(11) 0.30469(5) 0.0216(4) Uani 1 1 d . . . . .
H19 H 0.552(3) 0.6050(13) 0.3021(6) 0.022(6) Uiso 1 1 d . . . . .
C20 C 0.1880(2) 0.40467(10) 0.37484(5) 0.0170(4) Uani 1 1 d . . . . .
C21 C 0.0682(3) 0.37891(12) 0.35684(6) 0.0253(5) Uani 1 1 d . . . . .
H21 H 0.041(3) 0.3997(14) 0.3367(7) 0.029(7) Uiso 1 1 d . . . . .
C22 C -0.0129(3) 0.32123(12) 0.36709(6) 0.0300(5) Uani 1 1 d . . . . .
H22 H -0.093(4) 0.3040(17) 0.3539(8) 0.047(9) Uiso 1 1 d . . . . .
C23 C 0.0232(3) 0.28925(11) 0.39541(6) 0.0250(5) Uani 1 1 d . . . . .
H23 H -0.034(3) 0.2489(15) 0.4021(7) 0.034(7) Uiso 1 1 d . . . . .
C24 C 0.1413(2) 0.31495(11) 0.41369(5) 0.0218(4) Uani 1 1 d . . . . .
H24 H 0.165(3) 0.2941(14) 0.4342(7) 0.031(7) Uiso 1 1 d . . . . .
C25 C 0.2234(2) 0.37202(10) 0.40344(5) 0.0179(4) Uani 1 1 d . . . . .
H25 H 0.308(3) 0.3901(13) 0.4156(6) 0.018(6) Uiso 1 1 d . . . . .
C26 C 0.8299(2) 0.62683(10) 0.33677(4) 0.0153(4) Uani 1 1 d . . . . .
C27 C 0.8890(2) 0.60240(11) 0.30881(5) 0.0175(4) Uani 1 1 d . . . . .
H27 H 0.961(3) 0.6267(13) 0.2948(6) 0.023(6) Uiso 1 1 d . . . . .
C28 C 0.8330(2) 0.53383(10) 0.30590(5) 0.0163(4) Uani 1 1 d . . . . .
C29 C 0.8575(2) 0.69368(10) 0.35250(5) 0.0156(4) Uani 1 1 d . . . . .
C30 C 0.8731(2) 0.69804(11) 0.38532(5) 0.0183(4) Uani 1 1 d . . . . .
H30 H 0.866(3) 0.6565(14) 0.3986(6) 0.022(6) Uiso 1 1 d . . . . .
C31 C 0.9035(2) 0.76124(12) 0.39978(5) 0.0224(4) Uani 1 1 d . . . . .
H31 H 0.914(4) 0.7628(16) 0.4231(7) 0.042(8) Uiso 1 1 d . . . . .
C32 C 0.9213(2) 0.82034(11) 0.38160(5) 0.0228(4) Uani 1 1 d . . . . .
H32 H 0.942(3) 0.8663(14) 0.3917(6) 0.027(7) Uiso 1 1 d . . . . .
C33 C 0.9088(2) 0.81623(11) 0.34881(5) 0.0222(4) Uani 1 1 d . . . . .
H33 H 0.922(3) 0.8580(15) 0.3369(6) 0.031(7) Uiso 1 1 d . . . . .
C34 C 0.8763(2) 0.75367(11) 0.33429(5) 0.0189(4) Uani 1 1 d . . . . .
H34 H 0.868(3) 0.7507(13) 0.3106(6) 0.024(6) Uiso 1 1 d . . . . .
C35 C 0.8614(2) 0.48427(11) 0.28011(5) 0.0181(4) Uani 1 1 d . . . . .
C36 C 0.9249(3) 0.50661(12) 0.25165(5) 0.0244(4) Uani 1 1 d . . . . .
H36 H 0.949(3) 0.5563(15) 0.2485(7) 0.038(8) Uiso 1 1 d . . . . .
C37 C 0.9480(3) 0.46063(13) 0.22691(5) 0.0291(5) Uani 1 1 d . . . . .
H37 H 0.990(4) 0.4755(16) 0.2069(7) 0.039(8) Uiso 1 1 d . . . . .
C38 C 0.9060(3) 0.39189(13) 0.23037(6) 0.0276(5) Uani 1 1 d . . . . .
H38 H 0.924(3) 0.3595(15) 0.2126(7) 0.033(7) Uiso 1 1 d . . . . .
C39 C 0.8425(3) 0.36927(12) 0.25852(5) 0.0251(5) Uani 1 1 d . . . . .
H39 H 0.814(3) 0.3215(16) 0.2614(7) 0.038(8) Uiso 1 1 d . . . . .
C40 C 0.8214(2) 0.41478(11) 0.28343(5) 0.0212(4) Uani 1 1 d . . . . .
H40 H 0.779(3) 0.3992(14) 0.3032(7) 0.029(7) Uiso 1 1 d . . . . .
S1 S 0.74689(6) 0.63407(3) 0.48452(2) 0.01790(12) Uani 1 1 d . . . . .
F1 F 0.59683(17) 0.74712(8) 0.47062(4) 0.0364(3) Uani 1 1 d . . . . .
F2 F 0.65935(18) 0.73855(8) 0.51971(3) 0.0372(3) Uani 1 1 d . . . . .
F3 F 0.82803(19) 0.76487(7) 0.48475(4) 0.0413(4) Uani 1 1 d . . . . .
O1 O 0.79129(19) 0.63032(8) 0.45166(4) 0.0268(3) Uani 1 1 d . . . . .
O2 O 0.86512(18) 0.61892(8) 0.50690(4) 0.0270(3) Uani 1 1 d . . . . .
O3 O 0.60191(17) 0.60193(8) 0.49148(4) 0.0235(3) Uani 1 1 d . . . . .
C41 C 0.7055(3) 0.72606(11) 0.49019(5) 0.0240(4) Uani 1 1 d . . . . .

loop_
_atom_site_aniso_label
_atom_site_aniso_U_11
_atom_site_aniso_U_22
_atom_site_aniso_U_33
_atom_site_aniso_U_23
_atom_site_aniso_U_13
_atom_site_aniso_U_12
P1 0.0102(2) 0.0151(2) 0.0153(2) 0.00077(17) 0.00081(17) -0.00085(17)
N1 0.0126(8) 0.0166(7) 0.0138(7) 0.0001(6) 0.0008(6) -0.0017(6)
N2 0.0135(8) 0.0182(8) 0.0198(8) -0.0002(6) 0.0018(6) -0.0017(6)
N3 0.0125(7) 0.0160(7) 0.0158(8) 0.0019(6) -0.0004(6) -0.0011(6)
N4 0.0119(7) 0.0140(7) 0.0183(8) 0.0008(6) 0.0004(6) -0.0026(6)
N5 0.0142(8) 0.0171(8) 0.0143(7) 0.0004(6) -0.0002(6) -0.0022(6)
N6 0.0144(8) 0.0192(8) 0.0159(8) -0.0008(6) 0.0008(6) 0.0005(6)
C1 0.0131(9) 0.0160(8) 0.0145(9) -0.0021(7) 0.0009(7) -0.0034(7)
C2 0.0129(9) 0.0200(9) 0.0167(9) -0.0007(7) 0.0012(7) -0.0013(7)
C3 0.0133(9) 0.0209(9) 0.0224(10) -0.0011(8) -0.0009(8) 0.0026(8)
C4 0.0215(10) 0.0208(10) 0.0193(10) 0.0030(8) -0.0015(8) 0.0011(8)
C5 0.0186(9) 0.0195(9) 0.0158(9) 0.0019(8) 0.0001(8) -0.0018(8)
C6 0.0121(9) 0.0192(9) 0.0150(9) -0.0022(7) -0.0004(7) -0.0018(7)
C7 0.0154(9) 0.0271(10) 0.0169(9) 0.0020(8) 0.0021(8) -0.0045(8)
C8 0.0150(10) 0.0366(12) 0.0181(10) -0.0021(9) 0.0036(8) -0.0057(9)
C9 0.0146(10) 0.0300(11) 0.0246(10) -0.0057(9) 0.0010(8) 0.0022(8)
C10 0.0176(10) 0.0198(10) 0.0276(11) -0.0018(8) 0.0000(8) 0.0007(8)
C11 0.0121(9) 0.0214(9) 0.0189(9) 0.0023(8) -0.0008(7) 0.0011(7)
C12 0.0122(9) 0.0250(10) 0.0234(10) 0.0034(8) -0.0043(8) -0.0006(8)
C13 0.0124(9) 0.0189(9) 0.0179(9) -0.0003(7) -0.0004(7) 0.0008(7)
C14 0.0152(9) 0.0233(10) 0.0212(10) 0.0053(8) -0.0052(8) -0.0029(8)
C15 0.0131(10) 0.0292(11) 0.0451(14) 0.0132(10) 0.0002(10) -0.0002(9)
C16 0.0186(11) 0.0318(12) 0.0627(18) 0.0192(12) 0.0013(11) 0.0042(10)
C17 0.0223(11) 0.0326(12) 0.0533(16) 0.0217(12) -0.0025(11) -0.0014(10)
C18 0.0211(11) 0.0342(12) 0.0289(11) 0.0127(10) -0.0010(9) -0.0049(9)
C19 0.0191(10) 0.0249(10) 0.0210(10) 0.0039(8) -0.0031(8) -0.0008(8)
C20 0.0121(9) 0.0176(9) 0.0212(10) -0.0008(8) -0.0001(7) -0.0007(7)
C21 0.0203(10) 0.0276(11) 0.0281(11) 0.0028(9) -0.0079(9) -0.0059(9)
C22 0.0194(11) 0.0295(11) 0.0411(13) -0.0008(10) -0.0079(10) -0.0096(9)
C23 0.0177(10) 0.0196(10) 0.0378(12) 0.0016(9) 0.0015(9) -0.0041(8)
C24 0.0191(10) 0.0192(9) 0.0271(11) 0.0026(8) 0.0026(8) 0.0010(8)
C25 0.0128(9) 0.0181(9) 0.0228(10) -0.0013(8) -0.0004(8) -0.0001(7)
C26 0.0102(8) 0.0207(9) 0.0149(9) 0.0022(7) -0.0006(7) 0.0000(7)
C27 0.0146(9) 0.0220(9) 0.0158(9) 0.0017(8) 0.0028(7) -0.0005(8)
C28 0.0129(9) 0.0219(9) 0.0141(9) 0.0018(7) 0.0006(7) 0.0016(7)
C29 0.0074(8) 0.0199(9) 0.0196(9) 0.0002(8) 0.0019(7) -0.0013(7)
C30 0.0140(9) 0.0224(10) 0.0187(9) 0.0017(8) 0.0003(7) -0.0041(8)
C31 0.0179(10) 0.0281(11) 0.0210(10) -0.0026(9) -0.0001(8) -0.0056(8)
C32 0.0148(10) 0.0221(10) 0.0314(11) -0.0038(9) 0.0003(8) -0.0027(8)
C33 0.0162(10) 0.0200(10) 0.0304(11) 0.0048(9) 0.0033(8) -0.0010(8)
C34 0.0123(9) 0.0237(10) 0.0207(10) 0.0035(8) 0.0029(7) 0.0005(8)
C35 0.0143(9) 0.0232(10) 0.0167(9) -0.0015(8) -0.0006(7) 0.0014(8)
C36 0.0262(11) 0.0272(10) 0.0197(10) -0.0025(9) 0.0047(9) -0.0021(9)
C37 0.0316(12) 0.0360(12) 0.0197(10) -0.0036(10) 0.0064(9) -0.0016(10)
C38 0.0237(11) 0.0345(12) 0.0247(11) -0.0101(10) 0.0014(9) 0.0018(9)
C39 0.0244(11) 0.0238(10) 0.0272(11) -0.0046(9) -0.0009(9) 0.0010(9)
C40 0.0201(10) 0.0251(10) 0.0183(10) 0.0003(8) -0.0001(8) 0.0012(8)
S1 0.0170(2) 0.0193(2) 0.0174(2) -0.00004(18) 0.00255(18) -0.00171(18)
F1 0.0381(8) 0.0358(7) 0.0354(8) 0.0049(6) -0.0084(6) 0.0121(6)
F2 0.0460(9) 0.0374(8) 0.0281(7) -0.0113(6) -0.0021(6) 0.0118(7)
F3 0.0397(9) 0.0252(7) 0.0589(10) 0.0019(7) -0.0023(7) -0.0100(6)
O1 0.0284(8) 0.0316(8) 0.0203(8) -0.0022(6) 0.0098(6) -0.0050(7)
O2 0.0233(8) 0.0283(8) 0.0293(8) 0.0034(7) -0.0044(7) 0.0019(6)
O3 0.0208(8) 0.0287(8) 0.0211(7) 0.0016(6) 0.0042(6) -0.0057(6)
C41 0.0237(11) 0.0234(10) 0.0250(11) -0.0027(9) -0.0034(9) 0.0021(9)

loop_
_atom_type_symbol
_atom_type_description
_atom_type_scat_dispersion_real
_atom_type_scat_dispersion_imag
_atom_type_scat_source
C C 0.0181 0.0091 'International Tables Vol C Tables 4.2.6.8 and 6.1.1.4'
H H 0.0000 0.0000 'International Tables Vol C Tables 4.2.6.8 and 6.1.1.4'
F F 0.0727 0.0534 'International Tables Vol C Tables 4.2.6.8 and 6.1.1.4'
N N 0.0311 0.0180 'International Tables Vol C Tables 4.2.6.8 and 6.1.1.4'
O O 0.0492 0.0322 'International Tables Vol C Tables 4.2.6.8 and 6.1.1.4'
P P 0.2955 0.4335 'International Tables Vol C Tables 4.2.6.8 and 6.1.1.4'
S S 0.3331 0.5567 'International Tables Vol C Tables 4.2.6.8 and 6.1.1.4'

loop_
_exptl_crystal_face_index_h
_exptl_crystal_face_index_k
_exptl_crystal_face_index_l
_exptl_crystal_face_perp_dist
0 0 1 0.0181
0 0 -1 0.0181
0 -1 1 0.0288
0 1 -1 0.0288
0 1 0 0.0325
0 -1 0 0.0325
1 0 0 0.2745
-1 0 0 0.2745

loop_
_geom_angle_atom_site_label_1
_geom_angle_atom_site_label_2
_geom_angle_atom_site_label_3
_geom_angle
_geom_angle_site_symmetry_1
_geom_angle_site_symmetry_3
_geom_angle_publ_flag
N3 P1 N5 97.12(8) . . ?
N3 P1 C1 96.47(8) . . ?
N5 P1 C1 97.11(8) . . ?
C1 N1 C6 119.69(16) . . ?
C5 N1 C1 121.44(17) . . ?
C5 N1 C6 118.85(16) . . ?
C6 N2 C10 118.36(18) . . ?
N4 N3 P1 120.27(12) . . ?
C11 N3 P1 123.83(14) . . ?
C11 N3 N4 110.89(15) . . ?
C13 N4 N3 105.14(16) . . ?
N6 N5 P1 123.56(13) . . ?
N6 N5 C26 110.79(15) . . ?
C26 N5 P1 122.48(14) . . ?
C28 N6 N5 105.37(16) . . ?
N1 C1 P1 120.88(14) . . ?
N1 C1 C2 117.92(18) . . ?
C2 C1 P1 121.01(15) . . ?
C1 C2 H2 120.6(14) . . ?
C1 C2 C3 121.32(19) . . ?
C3 C2 H2 118.0(14) . . ?
C2 C3 H3 118.7(16) . . ?
C4 C3 C2 119.14(19) . . ?
C4 C3 H3 122.1(16) . . ?
C3 C4 H4 122.8(16) . . ?
C5 C4 C3 119.00(19) . . ?
C5 C4 H4 118.1(16) . . ?
N1 C5 C4 121.18(19) . . ?
N1 C5 H5 116.0(15) . . ?
C4 C5 H5 122.8(15) . . ?
N2 C6 N1 112.23(16) . . ?
N2 C6 C7 124.42(19) . . ?
C7 C6 N1 123.34(18) . . ?
C6 C7 H7 121.9(16) . . ?
C6 C7 C8 116.7(2) . . ?
C8 C7 H7 121.5(16) . . ?
C7 C8 H8 121.3(19) . . ?
C7 C8 C9 120.2(2) . . ?
C9 C8 H8 118.4(19) . . ?
C8 C9 H9 120.8(16) . . ?
C10 C9 C8 118.1(2) . . ?
C10 C9 H9 121.1(16) . . ?
N2 C10 C9 122.2(2) . . ?
N2 C10 H10 116.4(17) . . ?
C9 C10 H10 121.3(17) . . ?
N3 C11 C14 121.59(18) . . ?
C12 C11 N3 107.05(17) . . ?
C12 C11 C14 131.33(19) . . ?
C11 C12 H12 126.3(16) . . ?
C11 C12 C13 105.28(18) . . ?
C13 C12 H12 128.3(16) . . ?
N4 C13 C12 111.63(18) . . ?
N4 C13 C20 120.40(18) . . ?
C12 C13 C20 127.92(18) . . ?
C15 C14 C11 119.69(19) . . ?
C15 C14 C19 119.8(2) . . ?
C19 C14 C11 120.51(19) . . ?
C14 C15 H15 120.1(15) . . ?
C16 C15 C14 119.8(2) . . ?
C16 C15 H15 120.0(15) . . ?
C15 C16 H16 116.7(19) . . ?
C17 C16 C15 120.5(2) . . ?
C17 C16 H16 122.8(19) . . ?
C16 C17 H17 122(2) . . ?
C16 C17 C18 119.9(2) . . ?
C18 C17 H17 118(2) . . ?
C17 C18 H18 122.5(17) . . ?
C17 C18 C19 120.0(2) . . ?
C19 C18 H18 117.4(17) . . ?
C14 C19 H19 118.9(16) . . ?
C18 C19 C14 120.0(2) . . ?
C18 C19 H19 121.2(16) . . ?
C21 C20 C13 120.54(19) . . ?
C21 C20 C25 118.68(19) . . ?
C25 C20 C13 120.77(18) . . ?
C20 C21 H21 121.0(17) . . ?
C20 C21 C22 120.2(2) . . ?
C22 C21 H21 118.7(17) . . ?
C21 C22 H22 118(2) . . ?
C23 C22 C21 120.6(2) . . ?
C23 C22 H22 121(2) . . ?
C22 C23 H23 119.3(17) . . ?
C22 C23 C24 119.6(2) . . ?
C24 C23 H23 121.1(17) . . ?
C23 C24 H24 120.6(17) . . ?
C23 C24 C25 120.0(2) . . ?
C25 C24 H24 119.3(17) . . ?
C20 C25 H25 117.9(15) . . ?
C24 C25 C20 120.81(19) . . ?
C24 C25 H25 121.3(15) . . ?
N5 C26 C29 124.04(17) . . ?
C27 C26 N5 107.06(17) . . ?
C27 C26 C29 128.81(18) . . ?
C26 C27 H27 126.6(15) . . ?
C26 C27 C28 105.29(17) . . ?
C28 C27 H27 128.0(15) . . ?
N6 C28 C27 111.49(17) . . ?
N6 C28 C35 120.72(18) . . ?
C27 C28 C35 127.79(18) . . ?
C30 C29 C26 121.16(18) . . ?
C30 C29 C34 118.94(19) . . ?
C34 C29 C26 119.81(18) . . ?
C29 C30 H30 120.8(15) . . ?
C31 C30 C29 120.54(19) . . ?
C31 C30 H30 118.6(15) . . ?
C30 C31 H31 118.8(18) . . ?
C32 C31 C30 120.1(2) . . ?
C32 C31 H31 121.1(18) . . ?
C31 C32 H32 120.9(15) . . ?
C31 C32 C33 119.7(2) . . ?
C33 C32 H32 119.4(15) . . ?
C32 C33 H33 117.8(17) . . ?
C34 C33 C32 120.4(2) . . ?
C34 C33 H33 121.8(17) . . ?
C29 C34 H34 119.4(15) . . ?
C33 C34 C29 120.21(19) . . ?
C33 C34 H34 120.4(15) . . ?
C36 C35 C28 120.34(19) . . ?
C36 C35 C40 119.05(19) . . ?
C40 C35 C28 120.58(18) . . ?
C35 C36 H36 120.0(18) . . ?
C37 C36 C35 120.7(2) . . ?
C37 C36 H36 119.2(18) . . ?
C36 C37 H37 121.7(18) . . ?
C38 C37 C36 119.7(2) . . ?
C38 C37 H37 118.5(18) . . ?
C37 C38 H38 118.8(17) . . ?
C39 C38 C37 120.0(2) . . ?
C39 C38 H38 121.1(17) . . ?
C38 C39 H39 121.0(18) . . ?
C40 C39 C38 120.5(2) . . ?
C40 C39 H39 118.6(18) . . ?
C35 C40 H40 119.1(17) . . ?
C39 C40 C35 120.1(2) . . ?
C39 C40 H40 120.8(17) . . ?
O1 S1 O3 114.32(10) . . ?
O1 S1 C41 103.20(10) . . ?
O2 S1 O1 115.30(10) . . ?
O2 S1 O3 114.61(10) . . ?
O2 S1 C41 104.82(10) . . ?
O3 S1 C41 102.39(10) . . ?
F1 C41 S1 111.05(15) . . ?
F1 C41 F2 107.96(19) . . ?
F1 C41 F3 107.58(19) . . ?
F2 C41 S1 111.03(16) . . ?
F3 C41 S1 111.26(16) . . ?
F3 C41 F2 107.80(19) . . ?

loop_
_geom_bond_atom_site_label_1
_geom_bond_atom_site_label_2
_geom_bond_distance
_geom_bond_site_symmetry_2
_geom_bond_publ_flag
P1 N3 1.7493(17) . ?
P1 N5 1.7787(17) . ?
P1 C1 1.866(2) . ?
N1 C1 1.372(2) . ?
N1 C5 1.355(3) . ?
N1 C6 1.454(2) . ?
N2 C6 1.320(3) . ?
N2 C10 1.340(3) . ?
N3 N4 1.378(2) . ?
N3 C11 1.374(2) . ?
N4 C13 1.325(3) . ?
N5 N6 1.375(2) . ?
N5 C26 1.386(3) . ?
N6 C28 1.335(3) . ?
C1 C2 1.385(3) . ?
C2 H2 0.96(2) . ?
C2 C3 1.390(3) . ?
C3 H3 0.95(3) . ?
C3 C4 1.385(3) . ?
C4 H4 0.96(3) . ?
C4 C5 1.376(3) . ?
C5 H5 0.93(2) . ?
C6 C7 1.381(3) . ?
C7 H7 0.96(3) . ?
C7 C8 1.386(3) . ?
C8 H8 0.91(3) . ?
C8 C9 1.389(3) . ?
C9 H9 0.97(3) . ?
C9 C10 1.383(3) . ?
C10 H10 0.97(3) . ?
C11 C12 1.370(3) . ?
C11 C14 1.475(3) . ?
C12 H12 0.97(3) . ?
C12 C13 1.416(3) . ?
C13 C20 1.479(3) . ?
C14 C15 1.392(3) . ?
C14 C19 1.395(3) . ?
C15 H15 0.98(3) . ?
C15 C16 1.390(3) . ?
C16 H16 1.01(3) . ?
C16 C17 1.385(4) . ?
C17 H17 1.00(3) . ?
C17 C18 1.389(4) . ?
C18 H18 0.98(3) . ?
C18 C19 1.393(3) . ?
C19 H19 0.94(3) . ?
C20 C21 1.392(3) . ?
C20 C25 1.399(3) . ?
C21 H21 0.97(3) . ?
C21 C22 1.392(3) . ?
C22 H22 0.96(3) . ?
C22 C23 1.384(3) . ?
C23 H23 0.97(3) . ?
C23 C24 1.386(3) . ?
C24 H24 0.98(3) . ?
C24 C25 1.388(3) . ?
C25 H25 0.97(3) . ?
C26 C27 1.375(3) . ?
C26 C29 1.473(3) . ?
C27 H27 0.99(3) . ?
C27 C28 1.419(3) . ?
C28 C35 1.472(3) . ?
C29 C30 1.396(3) . ?
C29 C34 1.401(3) . ?
C30 H30 0.98(3) . ?
C30 C31 1.392(3) . ?
C31 H31 0.99(3) . ?
C31 C32 1.385(3) . ?
C32 H32 1.00(3) . ?
C32 C33 1.392(3) . ?
C33 H33 0.96(3) . ?
C33 C34 1.386(3) . ?
C34 H34 1.00(3) . ?
C35 C36 1.395(3) . ?
C35 C40 1.395(3) . ?
C36 H36 0.99(3) . ?
C36 C37 1.387(3) . ?
C37 H37 0.97(3) . ?
C37 C38 1.387(4) . ?
C38 H38 0.99(3) . ?
C38 C39 1.385(3) . ?
C39 H39 0.96(3) . ?
C39 C40 1.385(3) . ?
C40 H40 0.96(3) . ?
S1 O1 1.4446(15) . ?
S1 O2 1.4361(16) . ?
S1 O3 1.4487(15) . ?
S1 C41 1.831(2) . ?
F1 C41 1.328(3) . ?
F2 C41 1.334(3) . ?
F3 C41 1.333(3) . ?

loop_
_geom_torsion_atom_site_label_1
_geom_torsion_atom_site_label_2
_geom_torsion_atom_site_label_3
_geom_torsion_atom_site_label_4
_geom_torsion
_geom_torsion_site_symmetry_1
_geom_torsion_site_symmetry_2
_geom_torsion_site_symmetry_3
_geom_torsion_site_symmetry_4
_geom_torsion_publ_flag
P1 N3 N4 C13 156.98(13) . . . . ?
P1 N3 C11 C12 -156.16(15) . . . . ?
P1 N3 C11 C14 25.7(3) . . . . ?
P1 N5 N6 C28 160.27(14) . . . . ?
P1 N5 C26 C27 -160.30(14) . . . . ?
P1 N5 C26 C29 23.0(3) . . . . ?
P1 C1 C2 C3 175.43(15) . . . . ?
N1 C1 C2 C3 0.4(3) . . . . ?
N1 C6 C7 C8 179.28(18) . . . . ?
N2 C6 C7 C8 -2.2(3) . . . . ?
N3 P1 N5 N6 -24.28(16) . . . . ?
N3 P1 N5 C26 133.72(15) . . . . ?
N3 P1 C1 N1 -72.56(16) . . . . ?
N3 P1 C1 C2 112.60(16) . . . . ?
N3 N4 C13 C12 -0.5(2) . . . . ?
N3 N4 C13 C20 -178.15(17) . . . . ?
N3 C11 C12 C13 0.9(2) . . . . ?
N3 C11 C14 C15 -126.4(2) . . . . ?
N3 C11 C14 C19 54.3(3) . . . . ?
N4 N3 C11 C12 -1.3(2) . . . . ?
N4 N3 C11 C14 -179.43(18) . . . . ?
N4 C13 C20 C21 -157.7(2) . . . . ?
N4 C13 C20 C25 23.7(3) . . . . ?
N5 P1 N3 N4 108.49(14) . . . . ?
N5 P1 N3 C11 -98.85(16) . . . . ?
N5 P1 C1 N1 -170.60(15) . . . . ?
N5 P1 C1 C2 14.55(17) . . . . ?
N5 N6 C28 C27 -0.2(2) . . . . ?
N5 N6 C28 C35 -179.67(17) . . . . ?
N5 C26 C27 C28 -0.3(2) . . . . ?
N5 C26 C29 C30 35.7(3) . . . . ?
N5 C26 C29 C34 -147.69(19) . . . . ?
N6 N5 C26 C27 0.2(2) . . . . ?
N6 N5 C26 C29 -176.49(17) . . . . ?
N6 C28 C35 C36 165.7(2) . . . . ?
N6 C28 C35 C40 -12.5(3) . . . . ?
C1 P1 N3 N4 10.46(15) . . . . ?
C1 P1 N3 C11 163.12(16) . . . . ?
C1 P1 N5 N6 73.19(16) . . . . ?
C1 P1 N5 C26 -128.80(15) . . . . ?
C1 N1 C5 C4 -0.3(3) . . . . ?
C1 N1 C6 N2 -16.1(2) . . . . ?
C1 N1 C6 C7 162.58(19) . . . . ?
C1 C2 C3 C4 -0.2(3) . . . . ?
C2 C3 C4 C5 -0.4(3) . . . . ?
C3 C4 C5 N1 0.6(3) . . . . ?
C5 N1 C1 P1 -175.21(14) . . . . ?
C5 N1 C1 C2 -0.2(3) . . . . ?
C5 N1 C6 N2 162.22(17) . . . . ?
C5 N1 C6 C7 -19.1(3) . . . . ?
C6 N1 C1 P1 3.1(2) . . . . ?
C6 N1 C1 C2 178.11(17) . . . . ?
C6 N1 C5 C4 -178.64(18) . . . . ?
C6 N2 C10 C9 0.4(3) . . . . ?
C6 C7 C8 C9 0.4(3) . . . . ?
C7 C8 C9 C10 1.5(3) . . . . ?
C8 C9 C10 N2 -2.0(3) . . . . ?
C10 N2 C6 N1 -179.54(17) . . . . ?
C10 N2 C6 C7 1.8(3) . . . . ?
C11 N3 N4 C13 1.1(2) . . . . ?
C11 C12 C13 N4 -0.3(2) . . . . ?
C11 C12 C13 C20 177.2(2) . . . . ?
C11 C14 C15 C16 -179.5(2) . . . . ?
C11 C14 C19 C18 178.2(2) . . . . ?
C12 C11 C14 C15 56.0(3) . . . . ?
C12 C11 C14 C19 -123.3(3) . . . . ?
C12 C13 C20 C21 25.0(3) . . . . ?
C12 C13 C20 C25 -153.6(2) . . . . ?
C13 C20 C21 C22 -179.4(2) . . . . ?
C13 C20 C25 C24 178.76(19) . . . . ?
C14 C11 C12 C13 178.8(2) . . . . ?
C14 C15 C16 C17 1.1(4) . . . . ?
C15 C14 C19 C18 -1.1(3) . . . . ?
C15 C16 C17 C18 -0.7(4) . . . . ?
C16 C17 C18 C19 -0.5(4) . . . . ?
C17 C18 C19 C14 1.4(4) . . . . ?
C19 C14 C15 C16 -0.2(4) . . . . ?
C20 C21 C22 C23 0.7(4) . . . . ?
C21 C20 C25 C24 0.2(3) . . . . ?
C21 C22 C23 C24 0.0(4) . . . . ?
C22 C23 C24 C25 -0.6(3) . . . . ?
C23 C24 C25 C20 0.6(3) . . . . ?
C25 C20 C21 C22 -0.8(3) . . . . ?
C26 N5 N6 C28 0.0(2) . . . . ?
C26 C27 C28 N6 0.4(2) . . . . ?
C26 C27 C28 C35 179.75(19) . . . . ?
C26 C29 C30 C31 178.13(18) . . . . ?
C26 C29 C34 C33 -177.21(18) . . . . ?
C27 C26 C29 C30 -140.3(2) . . . . ?
C27 C26 C29 C34 36.4(3) . . . . ?
C27 C28 C35 C36 -13.7(3) . . . . ?
C27 C28 C35 C40 168.1(2) . . . . ?
C28 C35 C36 C37 -178.1(2) . . . . ?
C28 C35 C40 C39 177.13(19) . . . . ?
C29 C26 C27 C28 176.16(19) . . . . ?
C29 C30 C31 C32 -1.2(3) . . . . ?
C30 C29 C34 C33 -0.5(3) . . . . ?
C30 C31 C32 C33 -0.1(3) . . . . ?
C31 C32 C33 C34 1.1(3) . . . . ?
C32 C33 C34 C29 -0.8(3) . . . . ?
C34 C29 C30 C31 1.4(3) . . . . ?
C35 C36 C37 C38 0.7(4) . . . . ?
C36 C35 C40 C39 -1.1(3) . . . . ?
C36 C37 C38 C39 -0.5(4) . . . . ?
C37 C38 C39 C40 -0.5(4) . . . . ?
C38 C39 C40 C35 1.3(3) . . . . ?
C40 C35 C36 C37 0.1(3) . . . . ?
O1 S1 C41 F1 58.77(18) . . . . ?
O1 S1 C41 F2 178.90(15) . . . . ?
O1 S1 C41 F3 -61.04(18) . . . . ?
O2 S1 C41 F1 179.84(16) . . . . ?
O2 S1 C41 F2 -60.03(18) . . . . ?
O2 S1 C41 F3 60.04(18) . . . . ?
O3 S1 C41 F1 -60.22(18) . . . . ?
O3 S1 C41 F2 59.91(17) . . . . ?
O3 S1 C41 F3 179.98(16) . . . . ?

loop_
_exptl_oxdiff_crystal_face_indexfrac_h
_exptl_oxdiff_crystal_face_indexfrac_k
_exptl_oxdiff_crystal_face_indexfrac_l
_exptl_oxdiff_crystal_face_x
_exptl_oxdiff_crystal_face_y
_exptl_oxdiff_crystal_face_z
-0.0000 0.0000 0.9995 -0.0243 -0.0243 -0.0121
0.0000 -0.0000 -0.9995 0.0243 0.0243 0.0121
-0.0000 -0.9998 0.9994 0.0276 -0.0486 -0.0675
0.0000 0.9998 -0.9994 -0.0276 0.0486 0.0675
-0.0000 0.9998 0.0002 -0.0518 0.0243 0.0554
0.0000 -0.9998 -0.0002 0.0518 -0.0243 -0.0554
0.9997 -0.0013 0.0029 0.0637 -0.1190 0.1116
-0.9997 0.0013 -0.0029 -0.0637 0.1190 -0.1116
